data_4029323
loop_
_publ_author_name
'Rallapalli, Sundari K.'
'Namjoshi, Ojas A.'
'Tiruveedhula, V. V. N. Phani Babu'
'Deschamps, Jeffrey R.'
'Cook, James M.'

_publ_section_title
;
 Stereospecific Total Synthesis of the Indole Alkaloid Ervincidine.
 Establishment of the C-6 Hydroxyl Stereochemistry.
;
_journal_issue 9
_journal_name_full 'The Journal of organic chemistry'
_journal_page_first 3776
_journal_page_last 3780
_journal_paper_doi 10.1021/jo402692u
_journal_volume 79
_journal_year 2014
_chemical_absolute_configuration syn
_chemical_formula_moiety 'C19 H20 N2 O2'
_chemical_formula_sum 'C19 H20 N2 O2'
_chemical_formula_weight 308.37
_chemical_name_systematic
; 
 ? 
;
_space_group_IT_number 19
_symmetry_cell_setting orthorhombic
_symmetry_space_group_name_Hall 'P 2ac 2ab'
_symmetry_space_group_name_H-M 'P 21 21 21'
_atom_sites_solution_hydrogens geom
_atom_sites_solution_primary direct
_atom_sites_solution_secondary difmap
_audit_creation_method SHELXL-97
_cell_angle_alpha 90.00
_cell_angle_beta 90.00
_cell_angle_gamma 90.00
_cell_formula_units_Z 4
_cell_length_a 9.6247(4)
_cell_length_b 11.6485(5)
_cell_length_c 13.7072(5)
_cell_measurement_reflns_used 4264
_cell_measurement_temperature 296(2)
_cell_measurement_theta_max 23.23
_cell_measurement_theta_min 2.29
_cell_volume 1536.76(11)
_computing_cell_refinement 'Bruker APEX2 v2008.4-0 (Bruker, 2007)'
_computing_data_collection 'Bruker APEX2 v2008.4-0 (Bruker, 2007)'
_computing_data_reduction
;
Bruker SAINT v7.53A (Bruker, 2007), Bruker XPREP v2008/2 (Bruker, 2007)
;
_computing_molecular_graphics 'Bruker SHELXTL v6.12 (Bruker, 2000b)'
_computing_publication_material 'Bruker SHELXTL v6.12 (Bruker, 2000b)'
_computing_structure_refinement 'Bruker SHELXTL v6.12 (Bruker, 2000b)'
_computing_structure_solution 'Bruker SHELXTL v6.12 (Bruker, 2000b)'
_diffrn_ambient_temperature 296(2)
_diffrn_measured_fraction_theta_full 0.994
_diffrn_measured_fraction_theta_max 0.994
_diffrn_measurement_device_type 'Bruker SMART APEX II CCD'
_diffrn_measurement_method '\w scans'
_diffrn_radiation_monochromator graphite
_diffrn_radiation_source 'fine-focus sealed tube'
_diffrn_radiation_type MoK\a
_diffrn_radiation_wavelength 0.71073
_diffrn_reflns_av_R_equivalents 0.0313
_diffrn_reflns_av_sigmaI/netI 0.0274
_diffrn_reflns_limit_h_max 13
_diffrn_reflns_limit_h_min -12
_diffrn_reflns_limit_k_max 15
_diffrn_reflns_limit_k_min -15
_diffrn_reflns_limit_l_max 18
_diffrn_reflns_limit_l_min -18
_diffrn_reflns_number 17885
_diffrn_reflns_theta_full 29.23
_diffrn_reflns_theta_max 29.23
_diffrn_reflns_theta_min 2.29
_exptl_absorpt_coefficient_mu 0.087
_exptl_absorpt_correction_T_max 0.9910
_exptl_absorpt_correction_T_min 0.9537
_exptl_absorpt_correction_type multi-scan
_exptl_absorpt_process_details 'SADABS v2.10 (Bruker, 2000c)'
_exptl_crystal_colour colourless
_exptl_crystal_density_diffrn 1.333
_exptl_crystal_density_method 'not measured'
_exptl_crystal_description rod
_exptl_crystal_F_000 656
_exptl_crystal_size_max 0.549
_exptl_crystal_size_mid 0.141
_exptl_crystal_size_min 0.104
_refine_diff_density_max 0.275
_refine_diff_density_min -0.226
_refine_diff_density_rms 0.038
_refine_ls_abs_structure_details 'Flack H D (1983), Acta Cryst. A39, 876-881'
_refine_ls_abs_structure_Flack 0.9(14)
_refine_ls_extinction_method none
_refine_ls_goodness_of_fit_ref 1.051
_refine_ls_hydrogen_treatment constr
_refine_ls_matrix_type full
_refine_ls_number_parameters 208
_refine_ls_number_reflns 4117
_refine_ls_number_restraints 0
_refine_ls_restrained_S_all 1.051
_refine_ls_R_factor_all 0.0560
_refine_ls_R_factor_gt 0.0441
_refine_ls_shift/su_max 0.000
_refine_ls_shift/su_mean 0.000
_refine_ls_structure_factor_coef Fsqd
_refine_ls_weighting_details 'calc w=1/[\s^2^(Fo^2^)+(0.0613P)^2^+0.1966P] where P=(Fo^2^+2Fc^2^)/3'
_refine_ls_weighting_scheme calc
_refine_ls_wR_factor_gt 0.1120
_refine_ls_wR_factor_ref 0.1197
_reflns_number_gt 3439
_reflns_number_total 4117
_reflns_threshold_expression I>2\s(I)
_cod_data_source_file jo402692u_si_003.cif
_cod_data_source_block cook106
_cod_depositor_comments 'Adding full bibliography for 4029322--4029323.cif.'
_cod_database_code 4029323

loop_
_symmetry_equiv_pos_as_xyz
'x, y, z'
'x+1/2, -y+1/2, -z'
'-x, y+1/2, -z+1/2'
'-x+1/2, -y, z+1/2'

loop_
_atom_site_label
_atom_site_type_symbol
_atom_site_fract_x
_atom_site_fract_y
_atom_site_fract_z
_atom_site_U_iso_or_equiv
_atom_site_adp_type
_atom_site_occupancy
_atom_site_symmetry_multiplicity
_atom_site_calc_flag
_atom_site_refinement_flags
N1 N 0.12178(15) 0.44273(13) 0.81854(10) 0.0370(3) Uani 1 1 d .
H1A H 0.1251 0.4390 0.7559 0.044 Uiso 1 1 calc R
C2 C 0.20987(17) 0.50267(15) 0.87524(12) 0.0331(3) Uani 1 1 d .
C3 C 0.33283(17) 0.56851(15) 0.84032(12) 0.0342(4) Uani 1 1 d .
H3A H 0.3128 0.6019 0.7762 0.041 Uiso 1 1 calc R
N4 N 0.35347(14) 0.66169(12) 0.91286(11) 0.0344(3) Uani 1 1 d .
C5 C 0.38571(18) 0.60916(14) 1.00889(12) 0.0337(4) Uani 1 1 d .
H5A H 0.3978 0.6719 1.0557 0.040 Uiso 1 1 calc R
C6 C 0.26639(18) 0.53483(15) 1.04536(12) 0.0345(4) Uani 1 1 d .
O6 O 0.25694(15) 0.51404(13) 1.13319(9) 0.0465(3) Uani 1 1 d .
C7 C 0.17566(17) 0.48844(15) 0.97253(12) 0.0334(3) Uani 1 1 d .
C8 C 0.05514(17) 0.41515(15) 0.97530(12) 0.0329(4) Uani 1 1 d .
C9 C -0.0305(2) 0.37139(17) 1.04883(14) 0.0418(4) Uani 1 1 d .
H9A H -0.0127 0.3878 1.1140 0.050 Uiso 1 1 calc R
C10 C -0.1425(2) 0.30303(17) 1.02267(16) 0.0470(5) Uani 1 1 d .
H10A H -0.2001 0.2738 1.0711 0.056 Uiso 1 1 calc R
C11 C -0.1703(2) 0.27737(18) 0.92584(16) 0.0486(5) Uani 1 1 d .
H11A H -0.2462 0.2312 0.9109 0.058 Uiso 1 1 calc R
C12 C -0.0880(2) 0.31865(17) 0.85084(15) 0.0431(4) Uani 1 1 d .
H12A H -0.1066 0.3013 0.7859 0.052 Uiso 1 1 calc R
C13 C 0.02420(18) 0.38761(15) 0.87747(12) 0.0348(4) Uani 1 1 d .
C14 C 0.46425(19) 0.49025(16) 0.83333(13) 0.0391(4) Uani 1 1 d .
H14A H 0.4421 0.4131 0.8550 0.047 Uiso 1 1 calc R
H14B H 0.4963 0.4863 0.7663 0.047 Uiso 1 1 calc R
C15 C 0.57804(18) 0.54254(15) 0.89873(13) 0.0368(4) Uani 1 1 d .
H15A H 0.6643 0.4984 0.8929 0.044 Uiso 1 1 calc R
C16 C 0.52532(18) 0.54078(15) 1.00538(13) 0.0371(4) Uani 1 1 d .
H16A H 0.5050 0.4609 1.0225 0.044 Uiso 1 1 calc R
C17 C 0.6311(2) 0.5866(2) 1.07921(16) 0.0525(5) Uani 1 1 d .
H17A H 0.6188 0.5466 1.1407 0.063 Uiso 1 1 calc R
H17B H 0.7241 0.5701 1.0558 0.063 Uiso 1 1 calc R
O17 O 0.61852(15) 0.70537(14) 1.09519(13) 0.0604(4) Uani 1 1 d .
H17C H 0.6767 0.7260 1.1352 0.091 Uiso 1 1 calc R
C18 C 0.8403(2) 0.6398(2) 0.7934(2) 0.0601(6) Uani 1 1 d .
H18A H 0.9023 0.6889 0.7577 0.090 Uiso 1 1 calc R
H18B H 0.8190 0.5733 0.7548 0.090 Uiso 1 1 calc R
H18C H 0.8838 0.6162 0.8531 0.090 Uiso 1 1 calc R
C19 C 0.7098(2) 0.70328(17) 0.81579(14) 0.0441(4) Uani 1 1 d .
H19A H 0.7048 0.7787 0.7939 0.053 Uiso 1 1 calc R
C20 C 0.60006(18) 0.66392(16) 0.86359(14) 0.0373(4) Uani 1 1 d .
C21 C 0.47115(19) 0.73509(15) 0.88210(15) 0.0407(4) Uani 1 1 d .
H21A H 0.4904 0.7913 0.9325 0.049 Uiso 1 1 calc R
H21B H 0.4462 0.7761 0.8231 0.049 Uiso 1 1 calc R

loop_
_atom_site_aniso_label
_atom_site_aniso_U_11
_atom_site_aniso_U_22
_atom_site_aniso_U_33
_atom_site_aniso_U_23
_atom_site_aniso_U_13
_atom_site_aniso_U_12
N1 0.0385(7) 0.0457(8) 0.0267(7) -0.0004(6) 0.0007(6) -0.0053(7)
C2 0.0334(8) 0.0356(8) 0.0304(7) 0.0006(7) 0.0018(7) 0.0006(7)
C3 0.0343(8) 0.0379(9) 0.0304(8) 0.0017(6) 0.0020(7) -0.0038(7)
N4 0.0330(7) 0.0325(7) 0.0376(7) 0.0019(6) 0.0022(6) 0.0010(6)
C5 0.0355(8) 0.0337(8) 0.0318(8) -0.0026(6) 0.0000(7) -0.0036(7)
C6 0.0374(8) 0.0357(9) 0.0303(8) -0.0021(7) 0.0034(7) -0.0012(7)
O6 0.0540(7) 0.0581(8) 0.0273(6) -0.0007(6) 0.0018(6) -0.0134(6)
C7 0.0333(8) 0.0365(9) 0.0303(8) 0.0007(6) 0.0032(6) -0.0027(7)
C8 0.0332(8) 0.0351(8) 0.0305(8) 0.0015(7) 0.0013(7) 0.0016(7)
C9 0.0422(10) 0.0477(11) 0.0355(9) 0.0038(8) 0.0053(8) -0.0010(9)
C10 0.0414(10) 0.0471(11) 0.0525(11) 0.0083(9) 0.0134(9) -0.0080(8)
C11 0.0401(10) 0.0470(11) 0.0588(12) 0.0034(9) -0.0003(9) -0.0111(9)
C12 0.0414(9) 0.0428(10) 0.0450(10) -0.0018(8) -0.0039(8) -0.0061(8)
C13 0.0336(8) 0.0369(9) 0.0337(8) -0.0001(7) 0.0012(7) 0.0005(7)
C14 0.0424(9) 0.0356(9) 0.0393(9) -0.0035(7) 0.0097(8) -0.0022(8)
C15 0.0318(8) 0.0316(8) 0.0470(10) 0.0021(7) 0.0051(7) 0.0030(7)
C16 0.0371(9) 0.0334(9) 0.0407(9) 0.0046(7) -0.0008(7) -0.0017(7)
C17 0.0499(12) 0.0536(12) 0.0540(12) 0.0070(10) -0.0130(10) -0.0054(10)
O17 0.0421(8) 0.0626(10) 0.0764(11) -0.0221(8) 0.0011(7) -0.0123(7)
C18 0.0475(12) 0.0607(14) 0.0722(15) -0.0048(12) 0.0199(11) -0.0045(10)
C19 0.0440(10) 0.0417(10) 0.0465(10) 0.0009(8) 0.0092(9) -0.0058(8)
C20 0.0345(8) 0.0354(8) 0.0420(9) 0.0016(7) 0.0003(7) -0.0028(7)
C21 0.0392(9) 0.0328(9) 0.0501(11) 0.0082(8) 0.0049(8) -0.0024(7)

loop_
_atom_type_symbol
_atom_type_description
_atom_type_scat_dispersion_real
_atom_type_scat_dispersion_imag
_atom_type_scat_source
C C 0.0033 0.0016 'International Tables Vol C Tables 4.2.6.8 and 6.1.1.4'
H H 0.0000 0.0000 'International Tables Vol C Tables 4.2.6.8 and 6.1.1.4'
N N 0.0061 0.0033 'International Tables Vol C Tables 4.2.6.8 and 6.1.1.4'
O O 0.0106 0.0060 'International Tables Vol C Tables 4.2.6.8 and 6.1.1.4'

loop_
_geom_angle_atom_site_label_1
_geom_angle_atom_site_label_2
_geom_angle_atom_site_label_3
_geom_angle
C2 N1 C13 109.18(14)
C2 N1 H1A 125.4
C13 N1 H1A 125.4
N1 C2 C7 110.16(15)
N1 C2 C3 125.62(14)
C7 C2 C3 124.10(15)
N4 C3 C2 105.51(13)
N4 C3 C14 111.05(14)
C2 C3 C14 111.26(14)
N4 C3 H3A 109.6
C2 C3 H3A 109.6
C14 C3 H3A 109.6
C21 N4 C5 109.31(14)
C21 N4 C3 109.49(14)
C5 N4 C3 108.68(13)
N4 C5 C6 111.59(14)
N4 C5 C16 111.26(13)
C6 C5 C16 111.64(13)
N4 C5 H5A 107.4
C6 C5 H5A 107.4
C16 C5 H5A 107.4
O6 C6 C7 124.21(16)
O6 C6 C5 119.25(16)
C7 C6 C5 116.46(14)
C2 C7 C6 118.78(15)
C2 C7 C8 106.74(14)
C6 C7 C8 134.12(15)
C9 C8 C13 118.55(16)
C9 C8 C7 135.20(16)
C13 C8 C7 106.24(14)
C10 C9 C8 118.74(18)
C10 C9 H9A 120.6
C8 C9 H9A 120.6
C11 C10 C9 121.41(18)
C11 C10 H10A 119.3
C9 C10 H10A 119.3
C12 C11 C10 121.72(18)
C12 C11 H11A 119.1
C10 C11 H11A 119.1
C11 C12 C13 116.67(18)
C11 C12 H12A 121.7
C13 C12 H12A 121.7
C12 C13 N1 129.41(16)
C12 C13 C8 122.91(16)
N1 C13 C8 107.67(15)
C15 C14 C3 108.01(14)
C15 C14 H14A 110.1
C3 C14 H14A 110.1
C15 C14 H14B 110.1
C3 C14 H14B 110.1
H14A C14 H14B 108.4
C20 C15 C14 106.53(15)
C20 C15 C16 111.10(15)
C14 C15 C16 108.14(14)
C20 C15 H15A 110.3
C14 C15 H15A 110.3
C16 C15 H15A 110.3
C17 C16 C15 113.68(15)
C17 C16 C5 111.96(15)
C15 C16 C5 107.71(13)
C17 C16 H16A 107.8
C15 C16 H16A 107.8
C5 C16 H16A 107.8
O17 C17 C16 112.84(17)
O17 C17 H17A 109.0
C16 C17 H17A 109.0
O17 C17 H17B 109.0
C16 C17 H17B 109.0
H17A C17 H17B 107.8
C17 O17 H17C 109.5
C19 C18 H18A 109.5
C19 C18 H18B 109.5
H18A C18 H18B 109.5
C19 C18 H18C 109.5
H18A C18 H18C 109.5
H18B C18 H18C 109.5
C20 C19 C18 127.06(19)
C20 C19 H19A 116.5
C18 C19 H19A 116.5
C19 C20 C15 126.46(17)
C19 C20 C21 123.16(16)
C15 C20 C21 110.16(14)
N4 C21 C20 111.02(14)
N4 C21 H21A 109.4
C20 C21 H21A 109.4
N4 C21 H21B 109.4
C20 C21 H21B 109.4
H21A C21 H21B 108.0

loop_
_geom_bond_atom_site_label_1
_geom_bond_atom_site_label_2
_geom_bond_distance
N1 C2 1.345(2)
N1 C13 1.395(2)
N1 H1A 0.8600
C2 C7 1.384(2)
C2 C3 1.489(2)
C3 N4 1.485(2)
C3 C14 1.562(3)
C3 H3A 0.9800
N4 C21 1.480(2)
N4 C5 1.484(2)
C5 C6 1.523(2)
C5 C16 1.563(2)
C5 H5A 0.9800
C6 O6 1.231(2)
C6 C7 1.432(2)
C7 C8 1.441(2)
C8 C9 1.398(2)
C8 C13 1.411(2)
C9 C10 1.387(3)
C9 H9A 0.9300
C10 C11 1.387(3)
C10 H10A 0.9300
C11 C12 1.384(3)
C11 H11A 0.9300
C12 C13 1.395(3)
C12 H12A 0.9300
C14 C15 1.541(3)
C14 H14A 0.9700
C14 H14B 0.9700
C15 C20 1.509(3)
C15 C16 1.548(2)
C15 H15A 0.9800
C16 C17 1.531(3)
C16 H16A 0.9800
C17 O17 1.406(3)
C17 H17A 0.9700
C17 H17B 0.9700
O17 H17C 0.8200
C18 C19 1.490(3)
C18 H18A 0.9600
C18 H18B 0.9600
C18 H18C 0.9600
C19 C20 1.325(3)
C19 H19A 0.9300
C20 C21 1.514(3)
C21 H21A 0.9700
C21 H21B 0.9700

loop_
_geom_hbond_atom_site_label_D
_geom_hbond_atom_site_label_H
_geom_hbond_atom_site_label_A
_geom_hbond_distance_DH
_geom_hbond_distance_HA
_geom_hbond_distance_DA
_geom_hbond_angle_DHA
_geom_hbond_site_symmetry_A
N1 H1A O6 0.86 2.10 2.8409(19) 143.7 4_564
O17 H17C N4 0.82 2.25 2.743(2) 119.5 2_567

loop_
_geom_torsion_atom_site_label_1
_geom_torsion_atom_site_label_2
_geom_torsion_atom_site_label_3
_geom_torsion_atom_site_label_4
_geom_torsion
C13 N1 C2 C7 0.8(2)
C13 N1 C2 C3 176.81(16)
N1 C2 C3 N4 152.43(16)
C7 C2 C3 N4 -32.1(2)
N1 C2 C3 C14 -87.0(2)
C7 C2 C3 C14 88.4(2)
C2 C3 N4 C21 -177.83(13)
C14 C3 N4 C21 61.50(17)
C2 C3 N4 C5 62.83(16)
C14 C3 N4 C5 -57.84(17)
C21 N4 C5 C6 178.61(14)
C3 N4 C5 C6 -61.93(16)
C21 N4 C5 C16 -55.97(17)
C3 N4 C5 C16 63.48(16)
N4 C5 C6 O6 -158.11(16)
C16 C5 C6 O6 76.7(2)
N4 C5 C6 C7 25.1(2)
C16 C5 C6 C7 -100.12(18)
N1 C2 C7 C6 173.05(16)
C3 C2 C7 C6 -3.0(3)
N1 C2 C7 C8 -1.0(2)
C3 C2 C7 C8 -177.07(16)
O6 C6 C7 C2 -169.54(18)
C5 C6 C7 C2 7.1(2)
O6 C6 C7 C8 2.5(3)
C5 C6 C7 C8 179.14(18)
C2 C7 C8 C9 -178.1(2)
C6 C7 C8 C9 9.1(4)
C2 C7 C8 C13 0.80(19)
C6 C7 C8 C13 -171.94(19)
C13 C8 C9 C10 -0.2(3)
C7 C8 C9 C10 178.7(2)
C8 C9 C10 C11 0.2(3)
C9 C10 C11 C12 -0.1(3)
C10 C11 C12 C13 -0.1(3)
C11 C12 C13 N1 -178.39(19)
C11 C12 C13 C8 0.2(3)
C2 N1 C13 C12 178.43(18)
C2 N1 C13 C8 -0.3(2)
C9 C8 C13 C12 0.0(3)
C7 C8 C13 C12 -179.15(17)
C9 C8 C13 N1 178.81(16)
C7 C8 C13 N1 -0.32(19)
N4 C3 C14 C15 -4.76(18)
C2 C3 C14 C15 -121.97(15)
C3 C14 C15 C20 -56.62(17)
C3 C14 C15 C16 62.88(17)
C20 C15 C16 C17 -65.57(19)
C14 C15 C16 C17 177.85(16)
C20 C15 C16 C5 59.09(18)
C14 C15 C16 C5 -57.49(17)
N4 C5 C16 C17 121.05(16)
C6 C5 C16 C17 -113.56(17)
N4 C5 C16 C15 -4.63(18)
C6 C5 C16 C15 120.75(15)
C15 C16 C17 O17 90.4(2)
C5 C16 C17 O17 -31.9(2)
C18 C19 C20 C15 -5.5(4)
C18 C19 C20 C21 -179.5(2)
C14 C15 C20 C19 -108.6(2)
C16 C15 C20 C19 133.8(2)
C14 C15 C20 C21 65.96(18)
C16 C15 C20 C21 -51.6(2)
C5 N4 C21 C20 65.37(19)
C3 N4 C21 C20 -53.6(2)
C19 C20 C21 N4 164.91(18)
C15 C20 C21 N4 -9.9(2)
